data_7034748
loop_
_publ_author_name
'Azizpoor Fard, Mahmood'
'Willans, Mathew J.'
'Khalili Najafabadi, Bahareh'
'Levchenko, Tetyana I.'
'Corrigan, John F.'

_publ_section_title
;
 Polydentate chalcogen reagents for the facile preparation of Pd2 and Pd4
 complexes.
;
_journal_issue 17
_journal_name_full 'Dalton transactions (Cambridge, England : 2003)'
_journal_page_first 8267
_journal_page_last 8277
_journal_paper_doi 10.1039/c5dt00197h
_journal_volume 44
_journal_year 2015
_chemical_formula_sum 'C66 H64 Br Cl13 P4 Pd2 S2'
_chemical_formula_weight 1798.73
_chemical_name_systematic
; 
 ? 
;
_space_group_IT_number 14
_symmetry_cell_setting monoclinic
_symmetry_space_group_name_Hall '-P 2yn'
_symmetry_space_group_name_H-M 'P 1 21/n 1'
_atom_sites_solution_hydrogens geom
_atom_sites_solution_primary direct
_atom_sites_solution_secondary difmap
_audit_creation_method SHELXL-97
_audit_update_record
;
2015-01-12 deposited with the CCDC.
2015-03-24 downloaded from the CCDC.
;
_cell_angle_alpha 90.00
_cell_angle_beta 103.015(2)
_cell_angle_gamma 90.00
_cell_formula_units_Z 4
_cell_length_a 17.4473(8)
_cell_length_b 23.7638(11)
_cell_length_c 18.3345(9)
_cell_measurement_reflns_used 9920
_cell_measurement_temperature 150(2)
_cell_measurement_theta_max 24.75
_cell_measurement_theta_min 2.25
_cell_volume 7406.5(6)
_computing_cell_refinement 'Bruker SMART'
_computing_data_collection 'Bruker SMART'
_computing_data_reduction 'Bruker SAINT'
_computing_molecular_graphics 'Bruker SHELXTL'
_computing_publication_material 'Bruker SHELXTL'
_computing_structure_refinement 'SHELXL-97 (Sheldrick, 1997)'
_computing_structure_solution 'SHELXS-97 (Sheldrick, 1990)'
_diffrn_ambient_temperature 150(2)
_diffrn_measured_fraction_theta_full 0.998
_diffrn_measured_fraction_theta_max 0.998
_diffrn_measurement_device_type 'CCD area detector'
_diffrn_measurement_method 'phi and omega scans'
_diffrn_radiation_monochromator graphite
_diffrn_radiation_source 'fine-focus sealed tube'
_diffrn_radiation_type MoK\a
_diffrn_radiation_wavelength 0.71073
_diffrn_reflns_av_R_equivalents 0.1083
_diffrn_reflns_av_sigmaI/netI 0.0735
_diffrn_reflns_limit_h_max 21
_diffrn_reflns_limit_h_min -21
_diffrn_reflns_limit_k_max 29
_diffrn_reflns_limit_k_min -28
_diffrn_reflns_limit_l_max 22
_diffrn_reflns_limit_l_min -22
_diffrn_reflns_number 154031
_diffrn_reflns_theta_full 26.42
_diffrn_reflns_theta_max 26.42
_diffrn_reflns_theta_min 1.43
_exptl_absorpt_coefficient_mu 1.676
_exptl_absorpt_correction_T_max 0.7454
_exptl_absorpt_correction_T_min 0.6697
_exptl_absorpt_correction_type multi-scan
_exptl_absorpt_process_details SAD-ABS
_exptl_crystal_colour colourless
_exptl_crystal_density_diffrn 1.613
_exptl_crystal_density_method 'not measured'
_exptl_crystal_description plate
_exptl_crystal_F_000 3600
_exptl_crystal_size_max 0.13
_exptl_crystal_size_mid 0.10
_exptl_crystal_size_min 0.04
_refine_diff_density_max 1.754
_refine_diff_density_min -1.082
_refine_diff_density_rms 0.134
_refine_ls_extinction_method none
_refine_ls_goodness_of_fit_ref 1.029
_refine_ls_hydrogen_treatment mixed
_refine_ls_matrix_type full
_refine_ls_number_parameters 806
_refine_ls_number_reflns 15167
_refine_ls_number_restraints 0
_refine_ls_restrained_S_all 1.029
_refine_ls_R_factor_all 0.1167
_refine_ls_R_factor_gt 0.0538
_refine_ls_shift/su_max 0.002
_refine_ls_shift/su_mean 0.000
_refine_ls_structure_factor_coef Fsqd
_refine_ls_weighting_details 'calc w=1/[\s^2^(Fo^2^)+(0.0529P)^2^+37.5676P] where P=(Fo^2^+2Fc^2^)/3'
_refine_ls_weighting_scheme calc
_refine_ls_wR_factor_gt 0.1194
_refine_ls_wR_factor_ref 0.1493
_reflns_number_gt 8972
_reflns_number_total 15167
_reflns_threshold_expression >2sigma(I)
_cod_data_source_file c5dt00197h2.cif
_cod_data_source_block b12098[2a]X2
_cod_depositor_comments
;
The following automatic conversions were performed:

'_symmetry_cell_setting' value 'Monoclinic' changed to 'monoclinic'
according to
/usr/data/users/saulius/crontab/automatic-downloads/rss-feeds/RSC/lib/dictionaries/cif_core.dic
dictionary named 'cif_core.dic' version 2.4.2 from 2011-04-26.

Automatic conversion script
Id: cif_fix_values 3143 2015-03-26 13:38:13Z robertas 

 Adding full bibliography for 7034748--7034750.cif.
;
_cod_original_sg_symbol_H-M P2(1)/n
_cod_database_code 7034748

loop_
_symmetry_equiv_pos_as_xyz
'x, y, z'
'-x+1/2, y+1/2, -z+1/2'
'-x, -y, -z'
'x-1/2, -y-1/2, z-1/2'

loop_
_atom_site_label
_atom_site_type_symbol
_atom_site_fract_x
_atom_site_fract_y
_atom_site_fract_z
_atom_site_U_iso_or_equiv
_atom_site_adp_type
_atom_site_occupancy
_atom_site_symmetry_multiplicity
_atom_site_calc_flag
_atom_site_refinement_flags
_atom_site_disorder_assembly
_atom_site_disorder_group
Pd1 Pd 0.18982(2) 0.17553(2) 0.44472(2) 0.01907(11) Uani 1 1 d . . .
Pd2 Pd 0.29838(3) 0.17642(2) 0.32294(2) 0.01966(11) Uani 1 1 d . . .
Br1 Br 0.5311(3) 0.1788(3) 0.3681(3) 0.0278(7) Uani 0.70 1 d P . .
Cl1 Cl 0.5204(15) 0.1796(16) 0.3653(17) 0.022(4) Uiso 0.30 1 d P . .
Cl2 Cl 0.0084(2) 0.1700(3) 0.2550(4) 0.0185(9) Uani 0.70 1 d P . .
Br2 Br -0.0189(2) 0.1711(3) 0.2529(3) 0.0212(9) Uani 0.30 1 d P . .
S2 S 0.27510(9) 0.10831(7) 0.41069(9) 0.0247(4) Uani 1 1 d . . .
S1 S 0.27827(9) 0.24257(6) 0.41462(9) 0.0205(3) Uani 1 1 d . . .
P2 P 0.10632(9) 0.10618(7) 0.46776(9) 0.0219(4) Uani 1 1 d . . .
P1 P 0.10633(9) 0.24481(7) 0.46722(9) 0.0215(3) Uani 1 1 d . . .
P4 P 0.32388(9) 0.24707(7) 0.24653(9) 0.0212(3) Uani 1 1 d . . .
P3 P 0.32139(9) 0.10665(7) 0.24443(9) 0.0225(4) Uani 1 1 d . . .
C27 C 0.1278(3) 0.0882(3) 0.5667(3) 0.0218(13) Uani 1 1 d . . .
C39 C 0.3564(4) 0.0425(3) 0.2946(3) 0.0239(14) Uani 1 1 d . . .
C12 C 0.3966(4) 0.1235(3) 0.1930(4) 0.0277(15) Uani 1 1 d . . .
H12A H 0.4476 0.1288 0.2291 0.033 Uiso 1 1 calc R . .
H12B H 0.4023 0.0913 0.1603 0.033 Uiso 1 1 calc R . .
C14 C 0.3960(4) 0.2307(3) 0.1920(4) 0.0261(14) Uani 1 1 d . . .
H14A H 0.3990 0.2627 0.1582 0.031 Uiso 1 1 calc R . .
H14B H 0.4483 0.2267 0.2265 0.031 Uiso 1 1 calc R . .
C51 C 0.3605(4) 0.3121(2) 0.2951(3) 0.0219(14) Uani 1 1 d . . .
C10 C -0.0222(4) 0.1755(3) 0.4787(4) 0.0328(15) Uani 1 1 d . . .
H10A H -0.0798 0.1755 0.4744 0.039 Uiso 1 1 calc R . .
H10B H 0.0036 0.1757 0.5327 0.039 Uiso 1 1 calc R . .
C34 C 0.1386(4) -0.0090(3) 0.4543(4) 0.0310(16) Uani 1 1 d . . .
H34 H 0.1544 -0.0094 0.5073 0.037 Uiso 1 1 calc R . .
C52 C 0.4403(4) 0.3202(3) 0.3250(4) 0.0327(16) Uani 1 1 d . . .
H52 H 0.4773 0.2920 0.3196 0.039 Uiso 1 1 calc R . .
C35 C 0.1419(4) -0.0582(3) 0.4151(4) 0.0368(17) Uani 1 1 d . . .
H35 H 0.1593 -0.0921 0.4410 0.044 Uiso 1 1 calc R . .
C54 C 0.4132(4) 0.4099(3) 0.3726(4) 0.0317(16) Uani 1 1 d . . .
H54 H 0.4317 0.4433 0.3993 0.038 Uiso 1 1 calc R . .
C36 C 0.1195(4) -0.0576(3) 0.3372(4) 0.0382(18) Uani 1 1 d . . .
H36 H 0.1211 -0.0913 0.3097 0.046 Uiso 1 1 calc R . .
C56 C 0.3065(4) 0.3532(3) 0.3054(4) 0.0295(15) Uani 1 1 d . . .
H56 H 0.2518 0.3477 0.2859 0.035 Uiso 1 1 calc R . .
C1 C 0.3772(3) 0.2368(3) 0.4781(4) 0.0275(15) Uani 1 1 d . . .
H1A H 0.4138 0.2208 0.4493 0.033 Uiso 1 1 calc R . .
H1B H 0.3959 0.2752 0.4939 0.033 Uiso 1 1 calc R . .
C55 C 0.3337(4) 0.4023(3) 0.3443(4) 0.0313(16) Uani 1 1 d . . .
H55 H 0.2974 0.4304 0.3514 0.038 Uiso 1 1 calc R . .
C57 C 0.2359(4) 0.2676(3) 0.1784(3) 0.0228(14) Uani 1 1 d . . .
C58 C 0.2394(4) 0.3003(3) 0.1161(4) 0.0307(16) Uani 1 1 d . . .
H58 H 0.2887 0.3132 0.1090 0.037 Uiso 1 1 calc R . .
C62 C 0.1624(4) 0.2489(3) 0.1877(4) 0.0306(15) Uani 1 1 d . . .
H62 H 0.1591 0.2266 0.2298 0.037 Uiso 1 1 calc R . .
C33 C 0.1130(3) 0.0406(3) 0.4182(3) 0.0237(14) Uani 1 1 d . . .
C9 C 0.0008(4) 0.2291(3) 0.4421(4) 0.0292(15) Uani 1 1 d . . .
H9A H -0.0283 0.2613 0.4568 0.035 Uiso 1 1 calc R . .
H9B H -0.0157 0.2250 0.3870 0.035 Uiso 1 1 calc R . .
C37 C 0.0950(4) -0.0079(3) 0.3002(4) 0.0373(17) Uani 1 1 d . . .
H37 H 0.0810 -0.0075 0.2471 0.045 Uiso 1 1 calc R . .
C13 C 0.3779(4) 0.1766(3) 0.1446(3) 0.0290(14) Uani 1 1 d . . .
H13A H 0.3216 0.1763 0.1188 0.035 Uiso 1 1 calc R . .
H13B H 0.4094 0.1764 0.1059 0.035 Uiso 1 1 calc R . .
C4 C 0.3805(4) 0.1421(3) 0.5460(4) 0.0307(16) Uani 1 1 d . . .
C3 C 0.3817(4) 0.2013(3) 0.5475(4) 0.0317(16) Uani 1 1 d . . .
C11 C 0.0011(4) 0.1213(3) 0.4429(4) 0.0303(16) Uani 1 1 d . . .
H11A H -0.0157 0.1247 0.3878 0.036 Uiso 1 1 calc R . .
H11B H -0.0276 0.0892 0.4584 0.036 Uiso 1 1 calc R . .
C59 C 0.1709(4) 0.3139(3) 0.0647(4) 0.0354(17) Uani 1 1 d . . .
H59 H 0.1736 0.3365 0.0226 0.043 Uiso 1 1 calc R . .
C60 C 0.0991(4) 0.2952(3) 0.0735(4) 0.0371(18) Uani 1 1 d . . .
H60 H 0.0526 0.3043 0.0373 0.045 Uiso 1 1 calc R . .
C44 C 0.3051(4) -0.0019(3) 0.2980(4) 0.0302(15) Uani 1 1 d . . .
H44 H 0.2520 0.0000 0.2708 0.036 Uiso 1 1 calc R . .
C40 C 0.4336(4) 0.0389(3) 0.3355(4) 0.0340(16) Uani 1 1 d . . .
H40 H 0.4692 0.0689 0.3342 0.041 Uiso 1 1 calc R . .
C26 C 0.0847(4) 0.3105(3) 0.3385(4) 0.0319(16) Uani 1 1 d . . .
H26 H 0.0651 0.2770 0.3127 0.038 Uiso 1 1 calc R . .
C21 C 0.1115(3) 0.3101(3) 0.4164(4) 0.0243(14) Uani 1 1 d . . .
C22 C 0.1422(4) 0.3593(3) 0.4534(4) 0.0381(18) Uani 1 1 d . . .
H22 H 0.1622 0.3593 0.5061 0.046 Uiso 1 1 calc R . .
C45 C 0.2353(4) 0.0869(3) 0.1729(4) 0.0291(15) Uani 1 1 d . . .
C28 C 0.1948(5) 0.1068(4) 0.6127(4) 0.058(3) Uani 1 1 d . . .
H28 H 0.2295 0.1300 0.5928 0.069 Uiso 1 1 calc R . .
C32 C 0.0796(4) 0.0536(4) 0.5966(4) 0.050(2) Uani 1 1 d . . .
H32 H 0.0326 0.0395 0.5653 0.060 Uiso 1 1 calc R . .
C41 C 0.4586(4) -0.0081(3) 0.3776(5) 0.0424(19) Uani 1 1 d . . .
H41 H 0.5114 -0.0101 0.4055 0.051 Uiso 1 1 calc R . .
C61 C 0.0946(4) 0.2631(3) 0.1351(4) 0.0384(18) Uani 1 1 d . . .
H61 H 0.0448 0.2507 0.1416 0.046 Uiso 1 1 calc R . .
C8 C 0.3905(4) 0.2292(4) 0.6169(4) 0.0412(19) Uani 1 1 d . . .
H8 H 0.3903 0.2692 0.6190 0.049 Uiso 1 1 calc R . .
C25 C 0.0869(4) 0.3600(3) 0.2991(4) 0.0365(17) Uani 1 1 d . . .
H25 H 0.0691 0.3604 0.2462 0.044 Uiso 1 1 calc R . .
C50 C 0.1614(4) 0.1052(3) 0.1774(4) 0.0348(17) Uani 1 1 d . . .
H50 H 0.1552 0.1279 0.2184 0.042 Uiso 1 1 calc R . .
C43 C 0.3318(4) -0.0488(3) 0.3409(4) 0.0337(16) Uani 1 1 d . . .
H43 H 0.2966 -0.0789 0.3431 0.040 Uiso 1 1 calc R . .
C15 C 0.1282(4) 0.2649(3) 0.5651(3) 0.0243(14) Uani 1 1 d . . .
C2 C 0.3746(4) 0.1111(3) 0.4741(4) 0.0360(17) Uani 1 1 d . . .
H2A H 0.3930 0.0721 0.4859 0.043 Uiso 1 1 calc R . .
H2B H 0.4110 0.1290 0.4466 0.043 Uiso 1 1 calc R . .
C49 C 0.0963(4) 0.0906(3) 0.1220(4) 0.0439(19) Uani 1 1 d . . .
H49 H 0.0456 0.1035 0.1254 0.053 Uiso 1 1 calc R . .
C48 C 0.1040(5) 0.0579(3) 0.0624(4) 0.043(2) Uani 1 1 d . . .
H48 H 0.0591 0.0489 0.0241 0.052 Uiso 1 1 calc R . .
C23 C 0.1431(5) 0.4082(3) 0.4127(4) 0.0432(19) Uani 1 1 d . . .
H23 H 0.1637 0.4417 0.4379 0.052 Uiso 1 1 calc R . .
C29 C 0.2143(5) 0.0927(5) 0.6889(5) 0.080(4) Uani 1 1 d . . .
H29 H 0.2615 0.1065 0.7202 0.096 Uiso 1 1 calc R . .
C31 C 0.0983(5) 0.0391(4) 0.6714(5) 0.057(2) Uani 1 1 d . . .
H31 H 0.0644 0.0150 0.6909 0.068 Uiso 1 1 calc R . .
C30 C 0.1655(5) 0.0593(4) 0.7178(4) 0.048(2) Uani 1 1 d . . .
H30 H 0.1778 0.0500 0.7695 0.058 Uiso 1 1 calc R . .
C53 C 0.4654(4) 0.3693(3) 0.3621(4) 0.0381(18) Uani 1 1 d . . .
H53 H 0.5201 0.3753 0.3811 0.046 Uiso 1 1 calc R . .
C17 C 0.2216(7) 0.2747(6) 0.6825(5) 0.119(6) Uani 1 1 d . . .
H17 H 0.2737 0.2691 0.7111 0.142 Uiso 1 1 calc R . .
C20 C 0.0758(5) 0.2923(5) 0.5975(5) 0.076(3) Uani 1 1 d . . .
H20 H 0.0243 0.2994 0.5688 0.091 Uiso 1 1 calc R . .
C19 C 0.0962(5) 0.3101(5) 0.6718(5) 0.071(3) Uani 1 1 d . . .
H19 H 0.0585 0.3294 0.6927 0.086 Uiso 1 1 calc R . .
C18 C 0.1673(6) 0.3004(4) 0.7136(5) 0.057(2) Uani 1 1 d . . .
H18 H 0.1802 0.3114 0.7647 0.069 Uiso 1 1 calc R . .
C47 C 0.1770(5) 0.0383(3) 0.0584(4) 0.0428(19) Uani 1 1 d . . .
H47 H 0.1822 0.0147 0.0180 0.051 Uiso 1 1 calc R . .
C6 C 0.3974(4) 0.1402(4) 0.6803(5) 0.051(2) Uani 1 1 d . . .
H6 H 0.4024 0.1192 0.7253 0.061 Uiso 1 1 calc R . .
C7 C 0.3995(4) 0.1972(4) 0.6824(4) 0.052(2) Uani 1 1 d . . .
H7 H 0.4072 0.2158 0.7293 0.062 Uiso 1 1 calc R . .
C46 C 0.2428(4) 0.0526(3) 0.1124(4) 0.0350(17) Uani 1 1 d . . .
H46 H 0.2931 0.0393 0.1087 0.042 Uiso 1 1 calc R . .
C38 C 0.0907(4) 0.0412(3) 0.3394(4) 0.0338(16) Uani 1 1 d . . .
H38 H 0.0729 0.0750 0.3135 0.041 Uiso 1 1 calc R . .
C42 C 0.4082(4) -0.0525(3) 0.3801(4) 0.0373(17) Uani 1 1 d . . .
H42 H 0.4263 -0.0852 0.4087 0.045 Uiso 1 1 calc R . .
C24 C 0.1150(4) 0.4092(3) 0.3368(4) 0.0389(18) Uani 1 1 d . . .
H24 H 0.1147 0.4434 0.3099 0.047 Uiso 1 1 calc R . .
C5 C 0.3880(4) 0.1126(4) 0.6126(4) 0.046(2) Uani 1 1 d . . .
H5 H 0.3866 0.0726 0.6115 0.055 Uiso 1 1 calc R . .
C2S C -0.1298(6) 0.0818(4) 0.1352(5) 0.058(2) Uani 1 1 d . . .
H2S H -0.0958 0.1077 0.1717 0.070 Uiso 1 1 calc R . .
C4S C 0.1807(4) 0.2170(3) 0.9125(4) 0.0430(19) Uani 1 1 d . . .
H4S H 0.1380 0.2458 0.9079 0.052 Uiso 1 1 calc R . .
C16 C 0.2009(6) 0.2567(5) 0.6086(5) 0.085(4) Uani 1 1 d . . .
H16 H 0.2391 0.2379 0.5880 0.103 Uiso 1 1 calc R . .
C3S C 0.3226(4) -0.0799(3) 0.6325(4) 0.0437(19) Uani 1 1 d . . .
H3S H 0.3524 -0.1161 0.6363 0.052 Uiso 1 1 calc R . .
Cl8 Cl -0.2207(3) 0.0760(2) 0.1568(3) 0.172(2) Uani 1 1 d . . .
Cl14 Cl 0.27196(15) 0.25238(11) 0.92612(17) 0.0792(8) Uani 1 1 d . . .
Cl9 Cl 0.36298(15) -0.03864(11) 0.71146(13) 0.0683(7) Uani 1 1 d . . .
Cl10 Cl 0.22333(13) -0.09515(10) 0.63070(14) 0.0616(6) Uani 1 1 d . . .
Cl11 Cl 0.33122(12) -0.04544(9) 0.54994(12) 0.0528(5) Uani 1 1 d . . .
Cl13 Cl 0.16387(14) 0.17796(11) 0.83020(13) 0.0670(6) Uani 1 1 d . . .
Cl12 Cl 0.17811(13) 0.17385(9) 0.98889(12) 0.0562(5) Uani 1 1 d . . .
Cl7 Cl -0.14102(15) 0.10882(9) 0.04416(12) 0.0618(6) Uani 1 1 d . . .
Cl6 Cl -0.08474(12) 0.01480(9) 0.13976(11) 0.0492(5) Uani 1 1 d . . .
C1S C 0.3627(15) 0.0907(11) -0.0551(14) 0.094(7) Uiso 0.50 1 d P A 1
H1SA H 0.3237 0.1148 -0.0370 0.112 Uiso 0.50 1 calc PR A 1
Cl3 Cl 0.4372(5) 0.0714(3) 0.0178(4) 0.097(2) Uiso 0.50 1 d P A 1
Cl5 Cl 0.3175(5) 0.0286(4) -0.0964(5) 0.146(3) Uiso 0.50 1 d P A 1
Cl4 Cl 0.4017(6) 0.1270(4) -0.1221(5) 0.128(3) Uiso 0.50 1 d P A 1
C1SA C 0.4420(12) 0.0783(8) -0.0730(11) 0.066(5) Uiso 0.50 1 d P B 2
H1SB H 0.4897 0.0938 -0.0875 0.080 Uiso 0.50 1 calc PR B 2
Cl3A Cl 0.4736(6) 0.0625(4) 0.0266(5) 0.120(3) Uiso 0.50 1 d P B 2
Cl4A Cl 0.3729(6) 0.1332(4) -0.0892(6) 0.136(3) Uiso 0.50 1 d P B 2
Cl5A Cl 0.4171(5) 0.0221(4) -0.1267(5) 0.132(3) Uiso 0.50 1 d P B 2

loop_
_atom_site_aniso_label
_atom_site_aniso_U_11
_atom_site_aniso_U_22
_atom_site_aniso_U_33
_atom_site_aniso_U_23
_atom_site_aniso_U_13
_atom_site_aniso_U_12
Pd1 0.0175(2) 0.0164(2) 0.0245(2) -0.0005(2) 0.00729(17) -0.0002(2)
Pd2 0.0196(2) 0.0156(2) 0.0247(2) -0.0013(2) 0.00683(17) -0.0002(2)
Br1 0.0253(15) 0.0257(9) 0.0308(10) -0.0011(5) 0.0033(11) 0.0011(13)
Cl2 0.022(2) 0.0164(15) 0.0163(13) 0.0005(10) 0.002(2) 0.008(2)
Br2 0.027(2) 0.0194(14) 0.0147(12) 0.0016(10) -0.002(2) 0.011(2)
S2 0.0259(8) 0.0168(8) 0.0352(9) -0.0010(7) 0.0150(7) 0.0015(6)
S1 0.0206(8) 0.0163(8) 0.0267(8) 0.0000(6) 0.0098(6) -0.0001(6)
P2 0.0184(8) 0.0188(9) 0.0294(9) -0.0009(7) 0.0069(7) -0.0017(6)
P1 0.0184(8) 0.0190(9) 0.0287(9) 0.0001(7) 0.0082(7) 0.0015(6)
P4 0.0204(8) 0.0192(9) 0.0240(9) -0.0003(7) 0.0048(6) 0.0007(7)
P3 0.0229(8) 0.0192(9) 0.0261(9) -0.0036(7) 0.0070(7) -0.0008(7)
C27 0.020(3) 0.021(3) 0.027(3) 0.000(3) 0.009(3) -0.003(3)
C39 0.027(3) 0.019(3) 0.029(3) -0.005(3) 0.012(3) -0.001(3)
C12 0.022(3) 0.032(4) 0.031(4) -0.001(3) 0.008(3) -0.002(3)
C14 0.022(3) 0.027(4) 0.030(4) 0.000(3) 0.008(3) -0.002(3)
C51 0.026(3) 0.014(3) 0.025(3) 0.004(2) 0.004(3) -0.002(2)
C10 0.021(3) 0.026(4) 0.053(4) -0.002(3) 0.013(3) 0.002(3)
C34 0.028(4) 0.023(4) 0.041(4) 0.000(3) 0.005(3) 0.003(3)
C52 0.021(3) 0.023(4) 0.052(4) -0.004(3) 0.003(3) 0.001(3)
C35 0.042(4) 0.022(4) 0.046(5) 0.002(3) 0.009(3) 0.006(3)
C54 0.037(4) 0.022(4) 0.033(4) -0.001(3) 0.003(3) -0.004(3)
C36 0.033(4) 0.029(4) 0.054(5) -0.012(4) 0.013(3) -0.002(3)
C56 0.028(4) 0.024(4) 0.037(4) 0.001(3) 0.010(3) 0.004(3)
C1 0.019(3) 0.030(4) 0.034(4) -0.004(3) 0.007(3) -0.008(3)
C55 0.035(4) 0.022(4) 0.039(4) -0.001(3) 0.012(3) 0.006(3)
C57 0.024(3) 0.020(3) 0.023(3) -0.005(3) 0.002(3) 0.006(3)
C58 0.032(4) 0.029(4) 0.030(4) -0.003(3) 0.002(3) 0.000(3)
C62 0.029(4) 0.030(4) 0.033(4) 0.002(3) 0.007(3) 0.006(3)
C33 0.017(3) 0.022(4) 0.029(3) -0.005(3) 0.001(3) -0.002(3)
C9 0.021(3) 0.023(4) 0.043(4) -0.002(3) 0.006(3) 0.000(3)
C37 0.040(4) 0.032(4) 0.039(4) -0.008(3) 0.007(3) -0.003(3)
C13 0.030(3) 0.036(4) 0.023(3) -0.002(3) 0.009(3) -0.002(3)
C4 0.018(3) 0.039(4) 0.035(4) 0.008(3) 0.007(3) 0.009(3)
C3 0.017(3) 0.046(5) 0.034(4) 0.001(3) 0.007(3) -0.002(3)
C11 0.020(3) 0.028(4) 0.042(4) 0.004(3) 0.005(3) -0.006(3)
C59 0.042(4) 0.035(4) 0.025(3) 0.000(3) 0.001(3) 0.004(3)
C60 0.033(4) 0.039(4) 0.032(4) -0.008(3) -0.007(3) 0.007(3)
C44 0.027(4) 0.027(4) 0.039(4) -0.003(3) 0.012(3) 0.000(3)
C40 0.032(4) 0.020(4) 0.049(4) 0.002(3) 0.008(3) 0.000(3)
C26 0.030(4) 0.033(4) 0.033(4) -0.005(3) 0.006(3) -0.002(3)
C21 0.018(3) 0.022(4) 0.032(4) 0.000(3) 0.006(3) 0.004(2)
C22 0.044(4) 0.033(4) 0.038(4) -0.007(3) 0.010(3) -0.005(3)
C45 0.030(4) 0.024(4) 0.033(4) 0.004(3) 0.006(3) -0.004(3)
C28 0.036(4) 0.094(7) 0.041(5) 0.014(5) 0.005(4) -0.034(5)
C32 0.034(4) 0.070(6) 0.043(5) 0.013(4) 0.003(4) -0.022(4)
C41 0.025(4) 0.034(4) 0.065(5) 0.003(4) 0.006(4) 0.003(3)
C61 0.024(4) 0.050(5) 0.041(4) -0.001(4) 0.005(3) -0.001(3)
C8 0.023(4) 0.060(5) 0.040(4) -0.006(4) 0.004(3) -0.005(3)
C25 0.033(4) 0.044(5) 0.030(4) 0.008(3) 0.001(3) 0.000(3)
C50 0.028(4) 0.032(4) 0.043(4) -0.001(3) 0.006(3) -0.006(3)
C43 0.040(4) 0.022(4) 0.043(4) 0.002(3) 0.016(3) -0.001(3)
C15 0.024(3) 0.023(4) 0.030(3) -0.006(3) 0.014(3) -0.001(3)
C2 0.027(4) 0.034(4) 0.049(5) 0.009(3) 0.012(3) 0.012(3)
C49 0.032(4) 0.041(5) 0.054(5) 0.003(4) 0.000(4) -0.008(3)
C48 0.043(5) 0.036(5) 0.041(5) 0.009(4) -0.011(4) -0.018(4)
C23 0.065(5) 0.024(4) 0.043(5) 0.001(3) 0.017(4) -0.007(4)
C29 0.056(6) 0.133(10) 0.042(5) 0.027(6) -0.008(4) -0.053(6)
C31 0.048(5) 0.079(7) 0.048(5) 0.021(5) 0.021(4) -0.018(5)
C30 0.055(5) 0.062(6) 0.031(4) 0.009(4) 0.016(4) -0.008(4)
C53 0.026(4) 0.034(4) 0.050(5) -0.005(3) -0.001(3) 0.000(3)
C17 0.108(9) 0.174(13) 0.051(6) -0.053(7) -0.031(6) 0.105(9)
C20 0.033(5) 0.132(10) 0.064(6) -0.051(6) 0.014(4) 0.001(5)
C19 0.050(6) 0.114(9) 0.059(6) -0.048(6) 0.034(5) -0.015(6)
C18 0.084(7) 0.056(6) 0.034(5) -0.010(4) 0.019(5) 0.001(5)
C47 0.065(6) 0.023(4) 0.036(4) -0.003(3) 0.002(4) -0.013(4)
C6 0.034(4) 0.076(7) 0.043(5) 0.024(5) 0.010(4) 0.006(4)
C7 0.023(4) 0.099(8) 0.031(4) -0.002(4) -0.001(3) -0.005(4)
C46 0.042(4) 0.026(4) 0.036(4) -0.001(3) 0.008(3) -0.006(3)
C38 0.036(4) 0.029(4) 0.036(4) -0.005(3) 0.007(3) 0.005(3)
C42 0.043(4) 0.023(4) 0.048(5) 0.008(3) 0.015(4) 0.009(3)
C24 0.041(4) 0.031(4) 0.048(5) 0.017(4) 0.017(4) 0.002(3)
C5 0.032(4) 0.059(6) 0.046(5) 0.015(4) 0.011(4) 0.013(4)
C2S 0.091(7) 0.040(5) 0.051(5) 0.008(4) 0.032(5) 0.007(5)
C4S 0.034(4) 0.049(5) 0.048(5) 0.005(4) 0.012(3) -0.003(4)
C16 0.062(6) 0.142(10) 0.043(5) -0.044(6) -0.006(4) 0.066(7)
C3S 0.044(4) 0.039(5) 0.048(5) 0.001(4) 0.010(4) 0.011(4)
Cl8 0.151(4) 0.196(5) 0.219(5) 0.106(4) 0.148(4) 0.097(3)
Cl14 0.0653(16) 0.0717(18) 0.109(2) -0.0150(15) 0.0369(15) -0.0298(13)
Cl9 0.0788(16) 0.0740(17) 0.0524(13) -0.0152(12) 0.0151(12) -0.0128(13)
Cl10 0.0462(12) 0.0599(15) 0.0786(16) 0.0169(12) 0.0135(11) -0.0025(11)
Cl11 0.0490(12) 0.0571(14) 0.0503(12) 0.0040(10) 0.0069(10) -0.0060(10)
Cl13 0.0697(15) 0.0812(17) 0.0527(13) -0.0081(13) 0.0192(11) -0.0105(14)
Cl12 0.0688(14) 0.0455(12) 0.0497(12) 0.0104(10) 0.0036(10) -0.0086(11)
Cl7 0.0912(17) 0.0481(13) 0.0396(11) 0.0084(10) 0.0012(11) -0.0151(12)
Cl6 0.0502(12) 0.0476(12) 0.0500(12) 0.0093(9) 0.0116(9) -0.0004(9)

loop_
_atom_type_symbol
_atom_type_description
_atom_type_scat_dispersion_real
_atom_type_scat_dispersion_imag
_atom_type_scat_source
C C 0.0033 0.0016 'International Tables Vol C Tables 4.2.6.8 and 6.1.1.4'
H H 0.0000 0.0000 'International Tables Vol C Tables 4.2.6.8 and 6.1.1.4'
P P 0.1023 0.0942 'International Tables Vol C Tables 4.2.6.8 and 6.1.1.4'
S S 0.1246 0.1234 'International Tables Vol C Tables 4.2.6.8 and 6.1.1.4'
Br Br -0.2901 2.4595 'International Tables Vol C Tables 4.2.6.8 and 6.1.1.4'
Pd Pd -0.9988 1.0072 'International Tables Vol C Tables 4.2.6.8 and 6.1.1.4'
Cl Cl 0.1484 0.1585 'International Tables Vol C Tables 4.2.6.8 and 6.1.1.4'

loop_
_geom_angle_atom_site_label_1
_geom_angle_atom_site_label_2
_geom_angle_atom_site_label_3
_geom_angle
P1 Pd1 P2 91.55(6)
P1 Pd1 S2 174.67(6)
P2 Pd1 S2 91.52(6)
P1 Pd1 S1 91.87(6)
P2 Pd1 S1 175.90(6)
S2 Pd1 S1 84.89(5)
P1 Pd1 Pd2 127.78(5)
P2 Pd1 Pd2 128.63(4)
S2 Pd1 Pd2 47.20(4)
S1 Pd1 Pd2 47.28(4)
P3 Pd2 P4 93.47(6)
P3 Pd2 S2 90.76(6)
P4 Pd2 S2 175.27(6)
P3 Pd2 S1 174.31(6)
P4 Pd2 S1 91.58(6)
S2 Pd2 S1 84.10(5)
P3 Pd2 Pd1 129.91(5)
P4 Pd2 Pd1 130.56(4)
S2 Pd2 Pd1 46.69(4)
S1 Pd2 Pd1 46.86(4)
C2 S2 Pd1 111.4(2)
C2 S2 Pd2 96.9(2)
Pd1 S2 Pd2 86.11(5)
C1 S1 Pd1 111.5(2)
C1 S1 Pd2 97.4(2)
Pd1 S1 Pd2 85.87(5)
C27 P2 C33 105.9(3)
C27 P2 C11 105.4(3)
C33 P2 C11 102.6(3)
C27 P2 Pd1 110.8(2)
C33 P2 Pd1 114.1(2)
C11 P2 Pd1 117.1(2)
C15 P1 C21 105.0(3)
C15 P1 C9 106.2(3)
C21 P1 C9 102.0(3)
C15 P1 Pd1 111.5(2)
C21 P1 Pd1 114.3(2)
C9 P1 Pd1 116.8(2)
C57 P4 C14 105.2(3)
C57 P4 C51 104.9(3)
C14 P4 C51 103.9(3)
C57 P4 Pd2 111.5(2)
C14 P4 Pd2 115.7(2)
C51 P4 Pd2 114.6(2)
C39 P3 C45 106.1(3)
C39 P3 C12 104.3(3)
C45 P3 C12 104.9(3)
C39 P3 Pd2 112.1(2)
C45 P3 Pd2 114.0(2)
C12 P3 Pd2 114.5(2)
C28 C27 C32 117.8(6)
C28 C27 P2 120.1(5)
C32 C27 P2 122.1(5)
C40 C39 C44 118.9(6)
C40 C39 P3 120.0(5)
C44 C39 P3 120.9(5)
C13 C12 P3 113.2(4)
C13 C14 P4 114.1(4)
C52 C51 C56 119.7(6)
C52 C51 P4 121.2(5)
C56 C51 P4 119.0(5)
C9 C10 C11 112.7(5)
C33 C34 C35 121.5(7)
C53 C52 C51 119.5(6)
C34 C35 C36 119.3(7)
C53 C54 C55 119.9(6)
C37 C36 C35 119.8(7)
C55 C56 C51 119.5(6)
C3 C1 S1 115.6(4)
C54 C55 C56 120.0(6)
C58 C57 C62 119.1(6)
C58 C57 P4 121.9(5)
C62 C57 P4 119.1(5)
C59 C58 C57 119.9(6)
C61 C62 C57 119.9(6)
C34 C33 C38 119.1(6)
C34 C33 P2 123.0(5)
C38 C33 P2 117.9(5)
C10 C9 P1 114.0(4)
C36 C37 C38 120.9(7)
C12 C13 C14 111.8(5)
C5 C4 C3 119.4(7)
C5 C4 C2 120.1(7)
C3 C4 C2 120.5(6)
C4 C3 C8 119.0(7)
C4 C3 C1 123.0(6)
C8 C3 C1 118.0(7)
C10 C11 P2 113.9(4)
C60 C59 C58 121.0(7)
C59 C60 C61 119.8(6)
C43 C44 C39 119.9(6)
C41 C40 C39 120.0(6)
C25 C26 C21 119.8(6)
C22 C21 C26 119.5(6)
C22 C21 P1 121.5(5)
C26 C21 P1 119.0(5)
C23 C22 C21 119.4(7)
C50 C45 C46 119.0(6)
C50 C45 P3 120.3(5)
C46 C45 P3 120.6(5)
C27 C28 C29 121.7(7)
C27 C32 C31 121.1(7)
C40 C41 C42 121.2(7)
C60 C61 C62 120.3(7)
C7 C8 C3 119.0(8)
C26 C25 C24 120.2(7)
C45 C50 C49 119.9(7)
C42 C43 C44 121.0(7)
C16 C15 C20 116.3(7)
C16 C15 P1 120.4(5)
C20 C15 P1 123.1(6)
C4 C2 S2 116.0(5)
C48 C49 C50 121.0(7)
C49 C48 C47 119.5(7)
C24 C23 C22 121.3(7)
C30 C29 C28 119.7(8)
C30 C31 C32 120.5(7)
C29 C30 C31 119.2(7)
C54 C53 C52 121.4(6)
C18 C17 C16 119.7(9)
C15 C20 C19 121.6(8)
C18 C19 C20 120.7(8)
C19 C18 C17 119.2(8)
C48 C47 C46 120.8(7)
C7 C6 C5 119.8(8)
C6 C7 C8 121.4(8)
C47 C46 C45 119.9(7)
C37 C38 C33 119.3(7)
C43 C42 C41 119.0(7)
C23 C24 C25 119.8(7)
C6 C5 C4 121.3(8)
Cl8 C2S Cl7 109.6(5)
Cl8 C2S Cl6 109.8(5)
Cl7 C2S Cl6 109.2(5)
Cl13 C4S Cl12 110.7(4)
Cl13 C4S Cl14 110.3(4)
Cl12 C4S Cl14 110.6(4)
C15 C16 C17 122.4(8)
Cl11 C3S Cl9 110.7(4)
Cl11 C3S Cl10 110.7(4)
Cl9 C3S Cl10 109.9(4)
Cl3 C1S Cl4 109.5(14)
Cl3 C1S Cl5 107.5(15)
Cl4 C1S Cl5 108.5(14)
Cl5A C1SA Cl4A 114.8(12)
Cl5A C1SA Cl3A 114.1(12)
Cl4A C1SA Cl3A 111.4(11)

loop_
_geom_bond_atom_site_label_1
_geom_bond_atom_site_label_2
_geom_bond_distance
Pd1 P1 2.2963(16)
Pd1 P2 2.3009(16)
Pd1 S2 2.3607(16)
Pd1 S1 2.3681(15)
Pd1 Pd2 3.2371(6)
Pd2 P3 2.2896(17)
Pd2 P4 2.2935(17)
Pd2 S2 2.3806(16)
Pd2 S1 2.3843(16)
S2 C2 1.860(7)
S1 C1 1.856(6)
P2 C27 1.818(6)
P2 C33 1.821(6)
P2 C11 1.825(6)
P1 C15 1.812(6)
P1 C21 1.822(6)
P1 C9 1.833(6)
P4 C57 1.814(6)
P4 C14 1.818(6)
P4 C51 1.826(6)
P3 C39 1.813(6)
P3 C45 1.820(7)
P3 C12 1.826(6)
C27 C28 1.352(9)
C27 C32 1.377(9)
C39 C40 1.390(9)
C39 C44 1.394(9)
C12 C13 1.535(9)
C14 C13 1.544(9)
C51 C52 1.391(8)
C51 C56 1.398(9)
C10 C9 1.535(9)
C10 C11 1.541(9)
C34 C33 1.375(9)
C34 C35 1.380(9)
C52 C53 1.372(9)
C35 C36 1.393(10)
C54 C53 1.370(10)
C54 C55 1.379(9)
C36 C37 1.381(10)
C56 C55 1.394(9)
C1 C3 1.515(9)
C57 C58 1.393(9)
C57 C62 1.402(9)
C58 C59 1.384(9)
C62 C61 1.390(9)
C33 C38 1.409(9)
C37 C38 1.381(9)
C4 C5 1.388(10)
C4 C3 1.405(10)
C4 C2 1.494(10)
C3 C8 1.413(10)
C59 C60 1.373(10)
C60 C61 1.379(10)
C44 C43 1.382(9)
C40 C41 1.371(10)
C26 C25 1.385(10)
C26 C21 1.400(9)
C21 C22 1.398(9)
C22 C23 1.383(10)
C45 C50 1.381(9)
C45 C46 1.405(9)
C28 C29 1.403(11)
C32 C31 1.379(11)
C41 C42 1.382(10)
C8 C7 1.401(11)
C25 C24 1.389(10)
C50 C49 1.386(9)
C43 C42 1.367(10)
C15 C16 1.352(10)
C15 C20 1.361(10)
C49 C48 1.372(11)
C48 C47 1.374(11)
C23 C24 1.368(10)
C29 C30 1.356(11)
C31 C30 1.371(11)
C17 C18 1.355(13)
C17 C16 1.389(12)
C20 C19 1.395(12)
C19 C18 1.324(12)
C47 C46 1.379(10)
C6 C7 1.356(12)
C6 C5 1.381(11)
C2S Cl8 1.726(10)
C2S Cl7 1.757(8)
C2S Cl6 1.768(9)
C4S Cl13 1.739(8)
C4S Cl12 1.745(8)
C4S Cl14 1.768(8)
C3S Cl11 1.757(8)
C3S Cl9 1.759(8)
C3S Cl10 1.763(8)
C1S Cl3 1.70(3)
C1S Cl4 1.76(3)
C1S Cl5 1.76(3)
C1SA Cl5A 1.66(2)
C1SA Cl4A 1.76(2)
C1SA Cl3A 1.82(2)

loop_
_geom_torsion_atom_site_label_1
_geom_torsion_atom_site_label_2
_geom_torsion_atom_site_label_3
_geom_torsion_atom_site_label_4
_geom_torsion
P1 Pd1 Pd2 P3 -137.53(8)
P2 Pd1 Pd2 P3 -5.97(8)
S2 Pd1 Pd2 P3 40.11(8)
S1 Pd1 Pd2 P3 173.74(8)
P1 Pd1 Pd2 P4 7.52(8)
P2 Pd1 Pd2 P4 139.08(8)
S2 Pd1 Pd2 P4 -174.84(8)
S1 Pd1 Pd2 P4 -41.21(7)
P1 Pd1 Pd2 S2 -177.64(8)
P2 Pd1 Pd2 S2 -46.08(8)
S1 Pd1 Pd2 S2 133.63(7)
P1 Pd1 Pd2 S1 48.73(7)
P2 Pd1 Pd2 S1 -179.71(8)
S2 Pd1 Pd2 S1 -133.63(7)
P1 Pd1 S2 C2 116.4(7)
P2 Pd1 S2 C2 -118.4(3)
S1 Pd1 S2 C2 63.6(3)
Pd2 Pd1 S2 C2 95.9(3)
P1 Pd1 S2 Pd2 20.5(7)
P2 Pd1 S2 Pd2 145.74(6)
S1 Pd1 S2 Pd2 -32.27(5)
P3 Pd2 S2 C2 98.5(2)
P4 Pd2 S2 C2 -55.1(8)
S1 Pd2 S2 C2 -79.1(2)
Pd1 Pd2 S2 C2 -111.2(2)
P3 Pd2 S2 Pd1 -150.38(6)
P4 Pd2 S2 Pd1 56.1(7)
S1 Pd2 S2 Pd1 32.07(5)
P1 Pd1 S1 C1 120.1(2)
P2 Pd1 S1 C1 -93.2(9)
S2 Pd1 S1 C1 -64.1(2)
Pd2 Pd1 S1 C1 -96.4(2)
P1 Pd1 S1 Pd2 -143.53(5)
P2 Pd1 S1 Pd2 3.1(8)
S2 Pd1 S1 Pd2 32.22(5)
P3 Pd2 S1 C1 53.7(6)
P4 Pd2 S1 C1 -98.8(2)
S2 Pd2 S1 C1 79.2(2)
Pd1 Pd2 S1 C1 111.2(2)
P3 Pd2 S1 Pd1 -57.5(6)
P4 Pd2 S1 Pd1 149.95(5)
S2 Pd2 S1 Pd1 -31.97(5)
P1 Pd1 P2 C27 -88.5(2)
S2 Pd1 P2 C27 95.8(2)
S1 Pd1 P2 C27 124.8(8)
Pd2 Pd1 P2 C27 127.8(2)
P1 Pd1 P2 C33 152.1(2)
S2 Pd1 P2 C33 -23.5(2)
S1 Pd1 P2 C33 5.4(9)
Pd2 Pd1 P2 C33 8.4(2)
P1 Pd1 P2 C11 32.3(3)
S2 Pd1 P2 C11 -143.3(3)
S1 Pd1 P2 C11 -114.3(8)
Pd2 Pd1 P2 C11 -111.4(3)
P2 Pd1 P1 C15 89.9(2)
S2 Pd1 P1 C15 -144.9(6)
S1 Pd1 P1 C15 -92.4(2)
Pd2 Pd1 P1 C15 -125.9(2)
P2 Pd1 P1 C21 -151.3(2)
S2 Pd1 P1 C21 -26.0(7)
S1 Pd1 P1 C21 26.5(2)
Pd2 Pd1 P1 C21 -7.1(2)
P2 Pd1 P1 C9 -32.4(3)
S2 Pd1 P1 C9 92.9(7)
S1 Pd1 P1 C9 145.4(3)
Pd2 Pd1 P1 C9 111.8(3)
P3 Pd2 P4 C57 88.8(2)
S2 Pd2 P4 C57 -117.7(7)
S1 Pd2 P4 C57 -93.8(2)
Pd1 Pd2 P4 C57 -65.1(2)
P3 Pd2 P4 C14 -31.4(2)
S2 Pd2 P4 C14 122.1(7)
S1 Pd2 P4 C14 146.0(2)
Pd1 Pd2 P4 C14 174.8(2)
P3 Pd2 P4 C51 -152.2(2)
S2 Pd2 P4 C51 1.3(8)
S1 Pd2 P4 C51 25.2(2)
Pd1 Pd2 P4 C51 53.9(2)
P4 Pd2 P3 C39 151.5(2)
S2 Pd2 P3 C39 -26.4(2)
S1 Pd2 P3 C39 -1.0(7)
Pd1 Pd2 P3 C39 -54.3(2)
P4 Pd2 P3 C45 -87.9(2)
S2 Pd2 P3 C45 94.2(2)
S1 Pd2 P3 C45 119.6(6)
Pd1 Pd2 P3 C45 66.3(2)
P4 Pd2 P3 C12 32.9(2)
S2 Pd2 P3 C12 -145.0(2)
S1 Pd2 P3 C12 -119.6(6)
Pd1 Pd2 P3 C12 -172.9(2)
C33 P2 C27 C28 111.8(7)
C11 P2 C27 C28 -139.9(7)
Pd1 P2 C27 C28 -12.3(7)
C33 P2 C27 C32 -64.9(7)
C11 P2 C27 C32 43.3(7)
Pd1 P2 C27 C32 170.9(6)
C45 P3 C39 C40 159.0(5)
C12 P3 C39 C40 48.5(6)
Pd2 P3 C39 C40 -75.9(5)
C45 P3 C39 C44 -26.2(6)
C12 P3 C39 C44 -136.6(5)
Pd2 P3 C39 C44 98.9(5)
C39 P3 C12 C13 178.9(4)
C45 P3 C12 C13 67.6(5)
Pd2 P3 C12 C13 -58.2(5)
C57 P4 C14 C13 -69.8(5)
C51 P4 C14 C13 -179.8(4)
Pd2 P4 C14 C13 53.8(5)
C57 P4 C51 C52 -150.3(5)
C14 P4 C51 C52 -40.1(6)
Pd2 P4 C51 C52 87.1(5)
C57 P4 C51 C56 32.8(6)
C14 P4 C51 C56 142.9(5)
Pd2 P4 C51 C56 -89.9(5)
C56 C51 C52 C53 -2.0(10)
P4 C51 C52 C53 -179.0(6)
C33 C34 C35 C36 0.6(11)
C34 C35 C36 C37 0.6(11)
C52 C51 C56 C55 1.1(10)
P4 C51 C56 C55 178.1(5)
Pd1 S1 C1 C3 -13.2(6)
Pd2 S1 C1 C3 -101.7(5)
C53 C54 C55 C56 0.1(10)
C51 C56 C55 C54 -0.1(10)
C14 P4 C57 C58 -39.4(6)
C51 P4 C57 C58 69.8(6)
Pd2 P4 C57 C58 -165.5(5)
C14 P4 C57 C62 139.1(5)
C51 P4 C57 C62 -111.7(5)
Pd2 P4 C57 C62 12.9(6)
C62 C57 C58 C59 0.1(9)
P4 C57 C58 C59 178.5(5)
C58 C57 C62 C61 0.0(10)
P4 C57 C62 C61 -178.5(5)
C35 C34 C33 C38 -0.9(10)
C35 C34 C33 P2 179.1(5)
C27 P2 C33 C34 -6.6(6)
C11 P2 C33 C34 -116.9(6)
Pd1 P2 C33 C34 115.5(5)
C27 P2 C33 C38 173.4(5)
C11 P2 C33 C38 63.1(6)
Pd1 P2 C33 C38 -64.6(5)
C11 C10 C9 P1 -74.5(6)
C15 P1 C9 C10 -69.3(5)
C21 P1 C9 C10 -178.9(5)
Pd1 P1 C9 C10 55.7(5)
C35 C36 C37 C38 -1.4(11)
P3 C12 C13 C14 78.2(6)
P4 C14 C13 C12 -75.7(6)
C5 C4 C3 C8 0.0(10)
C2 C4 C3 C8 -177.4(6)
C5 C4 C3 C1 177.5(6)
C2 C4 C3 C1 0.1(10)
S1 C1 C3 C4 76.1(7)
S1 C1 C3 C8 -106.3(6)
C9 C10 C11 P2 74.1(6)
C27 P2 C11 C10 68.5(5)
C33 P2 C11 C10 179.2(5)
Pd1 P2 C11 C10 -55.1(5)
C57 C58 C59 C60 -0.6(10)
C58 C59 C60 C61 1.1(11)
C40 C39 C44 C43 -0.6(10)
P3 C39 C44 C43 -175.5(5)
C44 C39 C40 C41 0.6(10)
P3 C39 C40 C41 175.5(6)
C25 C26 C21 C22 -1.7(10)
C25 C26 C21 P1 178.9(5)
C15 P1 C21 C22 11.1(6)
C9 P1 C21 C22 121.7(6)
Pd1 P1 C21 C22 -111.4(5)
C15 P1 C21 C26 -169.5(5)
C9 P1 C21 C26 -58.9(6)
Pd1 P1 C21 C26 68.0(5)
C26 C21 C22 C23 2.2(10)
P1 C21 C22 C23 -178.4(6)
C39 P3 C45 C50 111.7(6)
C12 P3 C45 C50 -138.2(6)
Pd2 P3 C45 C50 -12.1(6)
C39 P3 C45 C46 -68.1(6)
C12 P3 C45 C46 42.0(6)
Pd2 P3 C45 C46 168.1(5)
C32 C27 C28 C29 -1.5(14)
P2 C27 C28 C29 -178.4(8)
C28 C27 C32 C31 1.1(13)
P2 C27 C32 C31 177.9(7)
C39 C40 C41 C42 0.4(12)
C59 C60 C61 C62 -1.0(11)
C57 C62 C61 C60 0.4(11)
C4 C3 C8 C7 1.4(10)
C1 C3 C8 C7 -176.3(6)
C21 C26 C25 C24 -0.5(10)
C46 C45 C50 C49 -1.2(10)
P3 C45 C50 C49 179.0(5)
C39 C44 C43 C42 -0.3(10)
C21 P1 C15 C16 -100.1(8)
C9 P1 C15 C16 152.4(8)
Pd1 P1 C15 C16 24.2(8)
C21 P1 C15 C20 75.0(8)
C9 P1 C15 C20 -32.5(8)
Pd1 P1 C15 C20 -160.6(7)
C5 C4 C2 S2 105.0(7)
C3 C4 C2 S2 -77.6(7)
Pd1 S2 C2 C4 15.8(6)
Pd2 S2 C2 C4 104.3(5)
C45 C50 C49 C48 0.1(11)
C50 C49 C48 C47 1.5(11)
C21 C22 C23 C24 -0.4(12)
C27 C28 C29 C30 0.5(17)
C27 C32 C31 C30 0.4(14)
C28 C29 C30 C31 1.0(16)
C32 C31 C30 C29 -1.5(15)
C55 C54 C53 C52 -1.1(11)
C51 C52 C53 C54 2.0(11)
C16 C15 C20 C19 -0.8(15)
P1 C15 C20 C19 -176.1(8)
C15 C20 C19 C18 -0.6(17)
C20 C19 C18 C17 2.5(18)
C16 C17 C18 C19 -3(2)
C49 C48 C47 C46 -2.0(11)
C5 C6 C7 C8 1.4(12)
C3 C8 C7 C6 -2.1(11)
C48 C47 C46 C45 1.0(11)
C50 C45 C46 C47 0.7(10)
P3 C45 C46 C47 -179.5(5)
C36 C37 C38 C33 1.1(11)
C34 C33 C38 C37 0.0(10)
P2 C33 C38 C37 -179.9(5)
C44 C43 C42 C41 1.2(11)
C40 C41 C42 C43 -1.3(12)
C22 C23 C24 C25 -1.9(12)
C26 C25 C24 C23 2.3(11)
C7 C6 C5 C4 0.0(11)
C3 C4 C5 C6 -0.7(10)
C2 C4 C5 C6 176.8(7)
C20 C15 C16 C17 0.3(17)
P1 C15 C16 C17 175.7(11)
C18 C17 C16 C15 2(2)
